data_7003254
loop_
_publ_author_name
'Ohde, Christian'
'Brandt, Marcus'
'Limberg, Christian'
'D\"obler, Jens'
'Ziemer, Burckhard'
'Sauer, Joachim'

_publ_section_title
;
 V2O5/SiO2 surface inspired, silsesquioxane-derived oxovanadium
 complexes and their properties
;
_journal_issue 3
_journal_name_full 'Dalton Transactions'
_journal_page_first 326
_journal_paper_doi 10.1039/b714933f
_journal_year 2008
_chemical_formula_moiety 'C102 H166 O32 Si18 V2'
_chemical_formula_sum 'C102 H166 O32 Si18 V2'
_chemical_formula_weight 1255.92
_chemical_name_systematic
;
?
;
_space_group_IT_number 2
_symmetry_cell_setting triclinic
_symmetry_space_group_name_Hall '-P 1'
_symmetry_space_group_name_H-M 'P -1'
_atom_sites_solution_hydrogens geom
_atom_sites_solution_primary direct
_atom_sites_solution_secondary difmap
_audit_creation_method SHELXL-97
_cell_angle_alpha 77.43(3)
_cell_angle_beta 77.90(3)
_cell_angle_gamma 67.34(3)
_cell_formula_units_Z 1
_cell_length_a 13.076(4)
_cell_length_b 14.748(3)
_cell_length_c 18.540(5)
_cell_measurement_reflns_used 2000
_cell_measurement_temperature 180(2)
_cell_measurement_theta_max 22.0
_cell_measurement_theta_min 5.0
_cell_volume 3188.7(16)
_computing_structure_refinement 'SHELXL-97 (Sheldrick, 1997)'
_computing_structure_solution 'SHELXS-97 (Sheldrick, 1990)'
_diffrn_ambient_temperature 180(2)
_diffrn_measured_fraction_theta_full 0.925
_diffrn_measured_fraction_theta_max 0.925
_diffrn_radiation_monochromator graphite
_diffrn_radiation_source 'fine-focus sealed tube'
_diffrn_radiation_type MoK\a
_diffrn_radiation_wavelength 0.71073
_diffrn_reflns_av_R_equivalents 0.1061
_diffrn_reflns_av_sigmaI/netI 0.1512
_diffrn_reflns_limit_h_max 14
_diffrn_reflns_limit_h_min -14
_diffrn_reflns_limit_k_max 16
_diffrn_reflns_limit_k_min -16
_diffrn_reflns_limit_l_max 20
_diffrn_reflns_limit_l_min -20
_diffrn_reflns_number 20620
_diffrn_reflns_theta_full 23.21
_diffrn_reflns_theta_max 23.21
_diffrn_reflns_theta_min 1.89
_exptl_absorpt_coefficient_mu 0.386
_exptl_absorpt_correction_T_max 0.9338
_exptl_absorpt_correction_T_min 0.8610
_exptl_absorpt_correction_type refdelf
_exptl_crystal_colour colorless
_exptl_crystal_density_diffrn 1.308
_exptl_crystal_density_method none
_exptl_crystal_description block
_exptl_crystal_F_000 1332
_exptl_crystal_size_max 0.40
_exptl_crystal_size_mid 0.36
_exptl_crystal_size_min 0.18
_refine_diff_density_max 1.085
_refine_diff_density_min -0.665
_refine_diff_density_rms 0.110
_refine_ls_extinction_method none
_refine_ls_goodness_of_fit_ref 0.912
_refine_ls_hydrogen_treatment constr
_refine_ls_matrix_type full
_refine_ls_number_parameters 694
_refine_ls_number_reflns 8447
_refine_ls_number_restraints 0
_refine_ls_restrained_S_all 0.912
_refine_ls_R_factor_all 0.1740
_refine_ls_R_factor_gt 0.0948
_refine_ls_shift/su_max 0.003
_refine_ls_shift/su_mean 0.000
_refine_ls_structure_factor_coef Fsqd
_refine_ls_weighting_details 'calc w=1/[\s^2^(Fo^2^)+(0.1434P)^2^] where P=(Fo^2^+2Fc^2^)/3'
_refine_ls_weighting_scheme calc
_refine_ls_wR_factor_gt 0.2187
_refine_ls_wR_factor_ref 0.2591
_reflns_number_gt 3804
_reflns_number_total 8447
_reflns_threshold_expression I>2sigma(I)
_cod_data_source_file b714933f.txt
_cod_data_source_block MAN?
_cod_original_cell_volume 3188.7(15)
_cod_database_code 7003254

loop_
_symmetry_equiv_pos_as_xyz
'x, y, z'
'-x, -y, -z'

loop_
_atom_site_label
_atom_site_type_symbol
_atom_site_fract_x
_atom_site_fract_y
_atom_site_fract_z
_atom_site_U_iso_or_equiv
_atom_site_adp_type
_atom_site_occupancy
_atom_site_symmetry_multiplicity
_atom_site_calc_flag
_atom_site_refinement_flags
_atom_site_disorder_assembly
_atom_site_disorder_group
C1 C 0.8126(9) 0.5215(8) 0.3204(5) 0.068(3) Uani 1 1 d . . .
H1 H 0.7537 0.5345 0.3649 0.081 Uiso 1 1 calc R . .
C2 C 0.8191(11) 0.6200(9) 0.2782(7) 0.092(4) Uani 1 1 d . . .
H2A H 0.8342 0.6191 0.2237 0.111 Uiso 1 1 calc R . .
H2B H 0.7481 0.6752 0.2896 0.111 Uiso 1 1 calc R . .
C3 C 0.9131(13) 0.6318(11) 0.3042(11) 0.133(6) Uani 1 1 d . . .
H3A H 0.9509 0.6684 0.2634 0.160 Uiso 1 1 calc R . .
H3B H 0.8844 0.6697 0.3467 0.160 Uiso 1 1 calc R . .
C4 C 0.9897(15) 0.5347(14) 0.3267(13) 0.169(8) Uani 1 1 d . . .
H4A H 1.0232 0.5348 0.3698 0.203 Uiso 1 1 calc R . .
H4B H 1.0508 0.5135 0.2852 0.203 Uiso 1 1 calc R . .
C5 C 0.9275(9) 0.4654(8) 0.3474(6) 0.077(3) Uani 1 1 d . . .
H5A H 0.9181 0.4447 0.4021 0.093 Uiso 1 1 calc R . .
H5B H 0.9685 0.4053 0.3232 0.093 Uiso 1 1 calc R . .
C6 C 0.7201(9) 0.2631(8) 0.4537(5) 0.069(3) Uani 1 1 d . . .
H6 H 0.8015 0.2376 0.4586 0.082 Uiso 1 1 calc R . .
C7 C 0.6633(10) 0.3630(9) 0.4860(5) 0.084(4) Uani 1 1 d . . .
H7A H 0.7203 0.3872 0.4941 0.101 Uiso 1 1 calc R . .
H7B H 0.6142 0.4145 0.4517 0.101 Uiso 1 1 calc R . .
C8 C 0.5970(16) 0.3389(11) 0.5579(8) 0.142(7) Uani 1 1 d . . .
H8A H 0.6123 0.3652 0.5977 0.170 Uiso 1 1 calc R . .
H8B H 0.5162 0.3710 0.5537 0.170 Uiso 1 1 calc R . .
C9 C 0.6253(16) 0.2343(12) 0.5769(8) 0.149(7) Uani 1 1 d . . .
H9A H 0.5586 0.2186 0.6032 0.179 Uiso 1 1 calc R . .
H9B H 0.6837 0.2065 0.6102 0.179 Uiso 1 1 calc R . .
C10 C 0.6672(11) 0.1908(9) 0.5067(5) 0.088(4) Uani 1 1 d . . .
H10A H 0.6051 0.1875 0.4859 0.106 Uiso 1 1 calc R . .
H10B H 0.7237 0.1231 0.5152 0.106 Uiso 1 1 calc R . .
C11 C 0.7054(8) -0.0023(7) 0.3458(5) 0.066(3) Uani 1 1 d . . .
H11 H 0.7480 -0.0288 0.3895 0.079 Uiso 1 1 calc R . .
C12 C 0.5816(9) 0.0388(8) 0.3770(5) 0.075(3) Uani 1 1 d . . .
H12A H 0.5701 0.0758 0.4184 0.090 Uiso 1 1 calc R . .
H12B H 0.5374 0.0840 0.3376 0.090 Uiso 1 1 calc R . .
C13 C 0.5474(11) -0.0513(9) 0.4047(7) 0.099(4) Uani 1 1 d . . .
H13A H 0.5624 -0.0793 0.4566 0.119 Uiso 1 1 calc R . .
H13B H 0.4668 -0.0337 0.4028 0.119 Uiso 1 1 calc R . .
C14 C 0.6180(13) -0.1241(11) 0.3523(8) 0.120(5) Uani 1 1 d . . .
H14A H 0.6466 -0.1919 0.3805 0.144 Uiso 1 1 calc R . .
H14B H 0.5732 -0.1246 0.3156 0.144 Uiso 1 1 calc R . .
C15 C 0.7132(10) -0.0916(9) 0.3134(7) 0.096(4) Uani 1 1 d . . .
H15A H 0.7090 -0.0732 0.2591 0.115 Uiso 1 1 calc R . .
H15B H 0.7853 -0.1465 0.3208 0.115 Uiso 1 1 calc R . .
C16 C 0.6728(9) 0.4156(7) -0.0264(5) 0.070(3) Uani 1 1 d . . .
H16 H 0.5989 0.4111 -0.0279 0.083 Uiso 1 1 calc R . .
C17 C 0.7654(9) 0.3386(8) -0.0719(5) 0.077(3) Uani 1 1 d . . .
H17A H 0.8330 0.3063 -0.0467 0.093 Uiso 1 1 calc R . .
H17B H 0.7387 0.2868 -0.0782 0.093 Uiso 1 1 calc R . .
C18 C 0.7907(11) 0.3983(11) -0.1475(6) 0.101(4) Uani 1 1 d . . .
H18A H 0.8691 0.3672 -0.1702 0.121 Uiso 1 1 calc R . .
H18B H 0.7399 0.4037 -0.1824 0.121 Uiso 1 1 calc R . .
C19 C 0.7708(11) 0.4981(10) -0.1287(6) 0.101(4) Uani 1 1 d . . .
H19A H 0.8376 0.4975 -0.1112 0.121 Uiso 1 1 calc R . .
H19B H 0.7544 0.5499 -0.1731 0.121 Uiso 1 1 calc R . .
C20 C 0.6741(10) 0.5181(8) -0.0691(5) 0.084(3) Uani 1 1 d . . .
H20A H 0.6037 0.5559 -0.0907 0.100 Uiso 1 1 calc R . .
H20B H 0.6818 0.5575 -0.0349 0.100 Uiso 1 1 calc R . .
C21 C 0.4813(8) 0.6679(7) 0.1666(5) 0.065(3) Uani 1 1 d . . .
H21 H 0.4196 0.6771 0.1386 0.078 Uiso 1 1 calc R . .
C22 C 0.5565(12) 0.7209(9) 0.1169(7) 0.109(5) Uani 1 1 d . . .
H22A H 0.6359 0.6763 0.1149 0.130 Uiso 1 1 calc R . .
H22B H 0.5371 0.7406 0.0655 0.130 Uiso 1 1 calc R . .
C23 C 0.5393(14) 0.8063(12) 0.1481(9) 0.135(6) Uani 1 1 d . . .
H23A H 0.5326 0.8642 0.1081 0.162 Uiso 1 1 calc R . .
H23B H 0.6040 0.7948 0.1732 0.162 Uiso 1 1 calc R . .
C24 C 0.4355(12) 0.8270(10) 0.2029(7) 0.108(4) Uani 1 1 d . . .
H24A H 0.3691 0.8708 0.1785 0.129 Uiso 1 1 calc R . .
H24B H 0.4406 0.8584 0.2434 0.129 Uiso 1 1 calc R . .
C25 C 0.4300(9) 0.7249(8) 0.2323(5) 0.084(4) Uani 1 1 d . . .
H25A H 0.3516 0.7288 0.2491 0.101 Uiso 1 1 calc R . .
H25B H 0.4733 0.6925 0.2747 0.101 Uiso 1 1 calc R . .
C26 C 0.3449(8) 0.3785(7) 0.3422(5) 0.062(3) Uani 1 1 d . . .
H26 H 0.2901 0.3956 0.3066 0.074 Uiso 1 1 calc R . .
C27 C 0.3007(9) 0.4591(8) 0.3936(5) 0.078(3) Uani 1 1 d . . .
H27A H 0.3637 0.4685 0.4089 0.093 Uiso 1 1 calc R . .
H27B H 0.2541 0.5233 0.3676 0.093 Uiso 1 1 calc R . .
C28 C 0.2315(12) 0.4213(11) 0.4609(7) 0.106(4) Uani 1 1 d . . .
H28A H 0.2589 0.4194 0.5073 0.128 Uiso 1 1 calc R . .
H28B H 0.1521 0.4660 0.4633 0.128 Uiso 1 1 calc R . .
C29 C 0.2416(15) 0.3221(12) 0.4535(8) 0.150(7) Uani 1 1 d . . .
H29A H 0.1730 0.3241 0.4375 0.180 Uiso 1 1 calc R . .
H29B H 0.2520 0.2777 0.5019 0.180 Uiso 1 1 calc R . .
C30 C 0.3383(9) 0.2852(8) 0.3978(6) 0.082(3) Uani 1 1 d . . .
H30A H 0.3281 0.2378 0.3719 0.099 Uiso 1 1 calc R . .
H30B H 0.4074 0.2514 0.4214 0.099 Uiso 1 1 calc R . .
C31 C 0.5418(10) 0.1976(9) 0.1060(6) 0.086(3) Uani 1 1 d . . .
H31 H 0.5030 0.2602 0.0733 0.104 Uiso 1 1 calc R . .
C32 C 0.4571(15) 0.1542(15) 0.1444(9) 0.138(6) Uani 1 1 d . . .
H32A H 0.3835 0.2073 0.1544 0.166 Uiso 1 1 calc R . .
H32B H 0.4790 0.1132 0.1924 0.166 Uiso 1 1 calc R . .
C33 C 0.4508(18) 0.0898(13) 0.0921(14) 0.171(9) Uani 1 1 d . . .
H33A H 0.4253 0.0351 0.1196 0.205 Uiso 1 1 calc R . .
H33B H 0.4023 0.1295 0.0534 0.205 Uiso 1 1 calc R . .
C34 C 0.570(3) 0.0532(15) 0.0605(15) 0.205(11) Uani 1 1 d . . .
H34A H 0.6097 -0.0087 0.0925 0.246 Uiso 1 1 calc R . .
H34B H 0.5769 0.0364 0.0104 0.246 Uiso 1 1 calc R . .
C35 C 0.6256(16) 0.1235(13) 0.0539(8) 0.133(6) Uani 1 1 d . . .
H35A H 0.6350 0.1569 0.0018 0.159 Uiso 1 1 calc R . .
H35B H 0.6997 0.0908 0.0715 0.159 Uiso 1 1 calc R . .
C36 C 1.0872(9) 0.0572(8) 0.2726(5) 0.073(3) Uani 1 1 d . . .
C37 C 1.0452(9) 0.1571(9) 0.2428(6) 0.078(3) Uani 1 1 d . . .
H37 H 0.9775 0.1815 0.2219 0.093 Uiso 1 1 calc R . .
C38 C 1.0973(10) 0.2215(9) 0.2423(6) 0.082(3) Uani 1 1 d . . .
H38 H 1.0675 0.2884 0.2189 0.098 Uiso 1 1 calc R . .
C39 C 1.1910(12) 0.1915(10) 0.2748(6) 0.098(4) Uani 1 1 d . . .
H39 H 1.2248 0.2377 0.2762 0.117 Uiso 1 1 calc R . .
C40 C 1.2376(13) 0.0918(11) 0.3063(8) 0.124(6) Uani 1 1 d . . .
H40 H 1.3043 0.0692 0.3282 0.149 Uiso 1 1 calc R . .
C41 C 1.1858(11) 0.0269(10) 0.3053(7) 0.095(4) Uani 1 1 d . . .
H41 H 1.2173 -0.0405 0.3272 0.114 Uiso 1 1 calc R . .
C42 C 1.0094(9) -0.1079(8) 0.3661(6) 0.077(3) Uani 1 1 d . . .
C43 C 0.9602(10) -0.0558(10) 0.4293(6) 0.092(4) Uani 1 1 d . . .
H43 H 0.9366 0.0147 0.4223 0.111 Uiso 1 1 calc R . .
C44 C 0.9469(11) -0.1080(12) 0.5006(7) 0.104(4) Uani 1 1 d . . .
H44 H 0.9153 -0.0733 0.5422 0.125 Uiso 1 1 calc R . .
C45 C 0.9802(14) -0.2111(13) 0.5109(9) 0.112(5) Uani 1 1 d . . .
H45 H 0.9708 -0.2468 0.5596 0.134 Uiso 1 1 calc R . .
C46 C 1.0250(15) -0.2597(12) 0.4526(10) 0.126(6) Uani 1 1 d . . .
H46 H 1.0467 -0.3300 0.4609 0.151 Uiso 1 1 calc R . .
C47 C 1.0420(10) -0.2104(9) 0.3783(7) 0.091(4) Uani 1 1 d . . .
H47 H 1.0749 -0.2473 0.3380 0.109 Uiso 1 1 calc R . .
C48 C 1.0965(11) -0.1162(10) 0.2007(7) 0.101(4) Uani 1 1 d . . .
H48A H 1.1006 -0.0764 0.1512 0.152 Uiso 1 1 calc R . .
H48B H 1.0576 -0.1614 0.2009 0.152 Uiso 1 1 calc R . .
H48C H 1.1724 -0.1550 0.2126 0.152 Uiso 1 1 calc R . .
C49 C 0.850(2) 0.8466(13) 0.0348(9) 0.164(8) Uani 1 1 d . . .
H49 H 0.7684 0.8666 0.0315 0.197 Uiso 1 1 calc R . .
C50 C 0.903(3) 0.8969(15) -0.0315(12) 0.31(2) Uani 1 1 d . . .
H50A H 0.9843 0.8667 -0.0341 0.368 Uiso 1 1 calc R . .
H50B H 0.8787 0.9676 -0.0278 0.368 Uiso 1 1 calc R . .
H50C H 0.8803 0.8898 -0.0766 0.368 Uiso 1 1 calc R . .
C51 C 0.8622(19) 0.8566(13) 0.1064(10) 0.173(8) Uani 1 1 d . . .
H51A H 0.8360 0.9273 0.1107 0.208 Uiso 1 1 calc R . .
H51C H 0.9412 0.8252 0.1134 0.208 Uiso 1 1 calc R . .
H51B H 0.8178 0.8242 0.1447 0.208 Uiso 1 1 calc R . .
O1 O 0.7656(10) 0.7259(11) -0.0291(8) 0.244(10) Uani 1 1 d . . .
O2 O 0.9790(5) 0.6104(5) -0.0718(3) 0.081(2) Uani 1 1 d . . .
O3 O 0.8520(6) 0.5609(5) 0.0669(4) 0.088(2) Uani 1 1 d . . .
O4 O 0.9057(16) 0.7374(12) 0.0337(6) 0.204(7) Uani 1 1 d . . .
O5 O 0.8751(5) 0.4325(5) 0.1908(3) 0.0663(18) Uani 1 1 d . . .
O6 O 0.7745(5) 0.3466(5) 0.3044(3) 0.0644(18) Uani 1 1 d . . .
O7 O 0.7601(5) 0.1712(5) 0.3262(3) 0.0641(18) Uani 1 1 d . . .
O8 O 0.6930(5) 0.1342(5) 0.2121(3) 0.0688(19) Uani 1 1 d . . .
O9 O 0.5748(5) 0.3286(5) 0.3438(3) 0.0640(18) Uani 1 1 d . . .
O10 O 0.6594(5) 0.5202(5) 0.2320(3) 0.0672(18) Uani 1 1 d . . .
O11 O 0.8200(5) 0.3958(6) 0.0759(3) 0.075(2) Uani 1 1 d . . .
O12 O 0.6020(5) 0.4861(5) 0.1137(3) 0.0692(19) Uani 1 1 d . . .
O13 O 0.4772(5) 0.4777(5) 0.2447(3) 0.0623(17) Uani 1 1 d . . .
O14 O 0.5156(5) 0.2966(5) 0.2265(3) 0.0650(18) Uani 1 1 d . . .
O15 O 0.6846(6) 0.2949(5) 0.1185(3) 0.078(2) Uani 1 1 d . . .
O16 O 0.8930(5) 0.0299(5) 0.2490(3) 0.0694(18) Uani 1 1 d . . .
Si1 Si 0.8904(2) 0.4449(2) 0.10166(13) 0.0673(9) Uani 1 1 d . . .
Si2 Si 0.7776(2) 0.4535(2) 0.26206(13) 0.0586(8) Uani 1 1 d . . .
Si3 Si 0.7078(2) 0.27696(19) 0.35462(13) 0.0554(7) Uani 1 1 d . . .
Si4 Si 0.7644(2) 0.0851(2) 0.28286(14) 0.0622(8) Uani 1 1 d . . .
Si5 Si 0.6930(2) 0.3979(2) 0.07176(13) 0.0661(8) Uani 1 1 d . . .
Si6 Si 0.5556(2) 0.5351(2) 0.18988(13) 0.0598(8) Uani 1 1 d . . .
Si7 Si 0.4823(2) 0.3688(2) 0.28774(13) 0.0579(7) Uani 1 1 d . . .
Si8 Si 0.6102(2) 0.2307(2) 0.16757(13) 0.0633(8) Uani 1 1 d . . .
Si9 Si 1.0190(2) -0.0329(2) 0.27121(16) 0.0714(9) Uani 1 1 d . . .
V V 0.88445(19) 0.65538(16) 0.00454(13) 0.1071(9) Uani 1 1 d . . .

loop_
_atom_site_aniso_label
_atom_site_aniso_U_11
_atom_site_aniso_U_22
_atom_site_aniso_U_33
_atom_site_aniso_U_23
_atom_site_aniso_U_13
_atom_site_aniso_U_12
C1 0.077(7) 0.070(7) 0.061(5) -0.013(5) -0.012(5) -0.029(6)
C2 0.109(10) 0.075(8) 0.108(8) -0.014(7) -0.024(7) -0.045(7)
C3 0.104(11) 0.085(11) 0.225(18) -0.021(11) -0.025(11) -0.050(9)
C4 0.117(13) 0.133(16) 0.27(2) 0.024(15) -0.061(14) -0.071(13)
C5 0.089(8) 0.074(7) 0.076(6) -0.011(6) -0.026(6) -0.029(6)
C6 0.088(7) 0.073(7) 0.055(5) -0.002(5) -0.017(5) -0.041(6)
C7 0.126(10) 0.088(9) 0.059(6) -0.019(6) 0.005(6) -0.066(8)
C8 0.214(18) 0.087(10) 0.103(10) -0.034(8) 0.049(10) -0.056(11)
C9 0.220(18) 0.138(14) 0.101(10) -0.034(10) 0.066(11) -0.112(14)
C10 0.129(10) 0.089(9) 0.061(6) -0.004(6) -0.009(6) -0.060(8)
C11 0.077(7) 0.054(6) 0.068(6) -0.011(5) -0.006(5) -0.027(5)
C12 0.094(8) 0.065(7) 0.068(6) -0.020(5) 0.011(5) -0.035(6)
C13 0.105(9) 0.090(9) 0.101(8) -0.018(7) 0.014(7) -0.047(8)
C14 0.150(13) 0.104(11) 0.131(11) -0.038(9) 0.018(10) -0.080(10)
C15 0.092(9) 0.075(8) 0.120(9) -0.028(7) 0.017(7) -0.038(7)
C16 0.075(7) 0.065(7) 0.054(5) -0.017(5) 0.006(5) -0.014(5)
C17 0.092(8) 0.086(8) 0.058(5) -0.027(6) 0.004(5) -0.035(7)
C18 0.121(11) 0.123(12) 0.068(7) -0.030(7) 0.019(6) -0.060(9)
C19 0.121(10) 0.104(11) 0.075(7) 0.001(7) 0.000(7) -0.054(9)
C20 0.111(9) 0.071(7) 0.063(6) -0.014(6) -0.012(6) -0.025(7)
C21 0.073(7) 0.065(7) 0.058(5) -0.013(5) -0.010(5) -0.022(5)
C22 0.144(12) 0.061(8) 0.097(8) -0.016(7) 0.031(8) -0.034(8)
C23 0.137(13) 0.107(12) 0.169(14) -0.024(11) 0.019(11) -0.071(11)
C24 0.129(12) 0.082(9) 0.112(9) -0.026(8) -0.005(8) -0.038(8)
C25 0.082(7) 0.072(8) 0.067(6) -0.008(6) 0.005(5) -0.001(6)
C26 0.059(6) 0.074(7) 0.060(5) -0.010(5) -0.012(4) -0.030(5)
C27 0.075(7) 0.084(8) 0.078(6) -0.019(6) 0.006(5) -0.037(6)
C28 0.120(11) 0.114(12) 0.093(8) -0.047(8) 0.020(7) -0.050(9)
C29 0.189(17) 0.126(13) 0.105(10) -0.015(9) 0.068(10) -0.071(12)
C30 0.085(8) 0.083(8) 0.091(7) -0.012(6) 0.000(6) -0.049(7)
C31 0.102(9) 0.075(8) 0.091(7) -0.048(7) -0.016(7) -0.020(7)
C32 0.136(14) 0.197(18) 0.130(11) -0.062(12) -0.023(10) -0.090(14)
C33 0.160(18) 0.086(12) 0.30(3) -0.048(15) -0.147(19) -0.015(12)
C34 0.25(3) 0.102(15) 0.28(3) 0.012(17) -0.10(2) -0.075(19)
C35 0.190(17) 0.116(13) 0.118(10) -0.045(10) -0.047(11) -0.055(13)
C36 0.081(8) 0.068(7) 0.062(6) -0.013(5) 0.002(5) -0.021(6)
C37 0.070(7) 0.076(8) 0.087(7) -0.014(6) -0.013(5) -0.022(6)
C38 0.072(7) 0.077(8) 0.098(8) -0.001(6) -0.026(6) -0.028(7)
C39 0.112(11) 0.102(10) 0.097(8) -0.006(8) -0.013(7) -0.064(9)
C40 0.120(11) 0.111(12) 0.155(13) 0.039(10) -0.067(10) -0.063(10)
C41 0.093(9) 0.088(9) 0.102(8) 0.006(7) -0.035(7) -0.031(8)
C42 0.074(7) 0.060(7) 0.094(8) 0.002(6) -0.023(6) -0.024(6)
C43 0.100(9) 0.109(10) 0.081(7) 0.008(8) -0.025(6) -0.057(8)
C44 0.107(10) 0.120(12) 0.092(8) 0.002(8) -0.028(7) -0.050(9)
C45 0.143(13) 0.118(14) 0.097(10) 0.014(10) -0.050(9) -0.072(11)
C46 0.167(15) 0.094(11) 0.147(13) 0.044(11) -0.078(12) -0.084(11)
C47 0.094(9) 0.079(9) 0.110(9) -0.011(7) -0.034(7) -0.034(7)
C48 0.095(9) 0.092(9) 0.113(9) -0.042(8) -0.008(7) -0.018(7)
C49 0.30(3) 0.089(12) 0.111(12) -0.046(10) 0.006(13) -0.082(15)
C50 0.58(6) 0.110(15) 0.18(2) -0.030(14) 0.13(3) -0.16(3)
C51 0.26(2) 0.091(12) 0.134(14) -0.047(11) -0.046(14) -0.006(13)
O1 0.106(8) 0.193(13) 0.231(13) 0.103(11) 0.036(9) 0.063(8)
O2 0.064(4) 0.088(5) 0.066(4) -0.001(4) 0.011(3) -0.017(4)
O3 0.090(5) 0.074(5) 0.076(4) -0.001(4) 0.012(4) -0.020(4)
O4 0.36(2) 0.180(13) 0.117(8) -0.087(9) 0.058(11) -0.164(15)
O5 0.071(4) 0.077(5) 0.050(3) -0.011(3) 0.002(3) -0.030(4)
O6 0.066(4) 0.060(4) 0.070(4) -0.013(3) 0.000(3) -0.028(3)
O7 0.072(4) 0.058(4) 0.067(4) -0.022(3) -0.008(3) -0.024(3)
O8 0.076(4) 0.066(4) 0.062(4) -0.009(3) -0.010(3) -0.023(4)
O9 0.055(4) 0.072(4) 0.063(3) -0.007(3) -0.006(3) -0.023(3)
O10 0.073(4) 0.065(4) 0.064(3) -0.011(3) -0.011(3) -0.023(4)
O11 0.066(4) 0.101(6) 0.062(4) -0.029(4) -0.001(3) -0.031(4)
O12 0.078(5) 0.073(5) 0.050(3) -0.013(3) -0.003(3) -0.022(4)
O13 0.066(4) 0.058(4) 0.064(3) -0.013(3) -0.001(3) -0.024(3)
O14 0.076(4) 0.070(4) 0.057(3) -0.017(3) 0.000(3) -0.034(4)
O15 0.090(5) 0.069(5) 0.066(4) -0.009(3) 0.001(3) -0.024(4)
O16 0.072(4) 0.062(4) 0.065(4) -0.016(3) -0.005(3) -0.014(3)
Si1 0.0673(18) 0.0727(19) 0.0519(14) -0.0040(14) 0.0041(12) -0.0233(15)
Si2 0.0688(17) 0.0622(17) 0.0499(13) -0.0055(13) -0.0014(11) -0.0341(15)
Si3 0.0664(17) 0.0536(16) 0.0514(13) -0.0067(12) -0.0059(11) -0.0287(14)
Si4 0.0702(18) 0.0553(17) 0.0594(14) -0.0097(14) -0.0023(12) -0.0235(14)
Si5 0.0761(19) 0.0698(19) 0.0477(13) -0.0113(13) -0.0004(12) -0.0239(16)
Si6 0.0661(17) 0.0604(17) 0.0490(13) -0.0098(12) -0.0008(11) -0.0213(14)
Si7 0.0607(16) 0.0642(18) 0.0515(13) -0.0141(13) -0.0014(11) -0.0255(14)
Si8 0.0694(18) 0.0663(19) 0.0545(14) -0.0183(13) -0.0063(12) -0.0208(15)
Si9 0.0712(19) 0.068(2) 0.0728(17) -0.0172(15) -0.0070(14) -0.0210(16)
V 0.1007(16) 0.0730(14) 0.1165(16) -0.0196(13) 0.0522(13) -0.0290(12)

loop_
_atom_type_symbol
_atom_type_description
_atom_type_scat_dispersion_real
_atom_type_scat_dispersion_imag
_atom_type_scat_source
C C 0.0033 0.0016 'International Tables Vol C Tables 4.2.6.8 and 6.1.1.4'
H H 0.0000 0.0000 'International Tables Vol C Tables 4.2.6.8 and 6.1.1.4'
O O 0.0106 0.0060 'International Tables Vol C Tables 4.2.6.8 and 6.1.1.4'
Si Si 0.0817 0.0704 'International Tables Vol C Tables 4.2.6.8 and 6.1.1.4'
V V 0.3005 0.5294 'International Tables Vol C Tables 4.2.6.8 and 6.1.1.4'

loop_
_geom_angle_atom_site_label_1
_geom_angle_atom_site_label_2
_geom_angle_atom_site_label_3
_geom_angle
_geom_angle_site_symmetry_1
_geom_angle_site_symmetry_3
_geom_angle_publ_flag
C2 C1 C5 104.7(8) . . ?
C2 C1 Si2 112.1(7) . . ?
C5 C1 Si2 113.6(8) . . ?
C2 C1 H1 108.8 . . ?
C5 C1 H1 108.8 . . ?
Si2 C1 H1 108.8 . . ?
C3 C2 C1 105.5(10) . . ?
C3 C2 H2A 110.6 . . ?
C1 C2 H2A 110.6 . . ?
C3 C2 H2B 110.6 . . ?
C1 C2 H2B 110.6 . . ?
H2A C2 H2B 108.8 . . ?
C4 C3 C2 107.7(13) . . ?
C4 C3 H3A 110.2 . . ?
C2 C3 H3A 110.2 . . ?
C4 C3 H3B 110.2 . . ?
C2 C3 H3B 110.2 . . ?
H3A C3 H3B 108.5 . . ?
C3 C4 C5 108.2(13) . . ?
C3 C4 H4A 110.1 . . ?
C5 C4 H4A 110.1 . . ?
C3 C4 H4B 110.1 . . ?
C5 C4 H4B 110.1 . . ?
H4A C4 H4B 108.4 . . ?
C4 C5 C1 106.9(10) . . ?
C4 C5 H5A 110.3 . . ?
C1 C5 H5A 110.3 . . ?
C4 C5 H5B 110.3 . . ?
C1 C5 H5B 110.3 . . ?
H5A C5 H5B 108.6 . . ?
C10 C6 C7 104.8(8) . . ?
C10 C6 Si3 114.8(7) . . ?
C7 C6 Si3 113.1(7) . . ?
C10 C6 H6 107.9 . . ?
C7 C6 H6 107.9 . . ?
Si3 C6 H6 107.9 . . ?
C8 C7 C6 104.9(9) . . ?
C8 C7 H7A 110.8 . . ?
C6 C7 H7A 110.8 . . ?
C8 C7 H7B 110.8 . . ?
C6 C7 H7B 110.8 . . ?
H7A C7 H7B 108.8 . . ?
C9 C8 C7 110.1(12) . . ?
C9 C8 H8A 109.6 . . ?
C7 C8 H8A 109.6 . . ?
C9 C8 H8B 109.6 . . ?
C7 C8 H8B 109.6 . . ?
H8A C8 H8B 108.1 . . ?
C8 C9 C10 107.8(11) . . ?
C8 C9 H9A 110.1 . . ?
C10 C9 H9A 110.1 . . ?
C8 C9 H9B 110.1 . . ?
C10 C9 H9B 110.1 . . ?
H9A C9 H9B 108.5 . . ?
C9 C10 C6 104.2(10) . . ?
C9 C10 H10A 110.9 . . ?
C6 C10 H10A 110.9 . . ?
C9 C10 H10B 110.9 . . ?
C6 C10 H10B 110.9 . . ?
H10A C10 H10B 108.9 . . ?
C15 C11 C12 102.3(8) . . ?
C15 C11 Si4 115.8(7) . . ?
C12 C11 Si4 117.0(7) . . ?
C15 C11 H11 107.1 . . ?
C12 C11 H11 107.1 . . ?
Si4 C11 H11 107.1 . . ?
C13 C12 C11 105.4(9) . . ?
C13 C12 H12A 110.7 . . ?
C11 C12 H12A 110.7 . . ?
C13 C12 H12B 110.7 . . ?
C11 C12 H12B 110.7 . . ?
H12A C12 H12B 108.8 . . ?
C14 C13 C12 104.7(9) . . ?
C14 C13 H13A 110.8 . . ?
C12 C13 H13A 110.8 . . ?
C14 C13 H13B 110.8 . . ?
C12 C13 H13B 110.8 . . ?
H13A C13 H13B 108.9 . . ?
C15 C14 C13 107.3(10) . . ?
C15 C14 H14A 110.3 . . ?
C13 C14 H14A 110.3 . . ?
C15 C14 H14B 110.3 . . ?
C13 C14 H14B 110.3 . . ?
H14A C14 H14B 108.5 . . ?
C14 C15 C11 108.1(9) . . ?
C14 C15 H15A 110.1 . . ?
C11 C15 H15A 110.1 . . ?
C14 C15 H15B 110.1 . . ?
C11 C15 H15B 110.1 . . ?
H15A C15 H15B 108.4 . . ?
C17 C16 C20 104.9(7) . . ?
C17 C16 Si5 113.6(7) . . ?
C20 C16 Si5 112.0(8) . . ?
C17 C16 H16 108.7 . . ?
C20 C16 H16 108.7 . . ?
Si5 C16 H16 108.7 . . ?
C18 C17 C16 105.2(9) . . ?
C18 C17 H17A 110.7 . . ?
C16 C17 H17A 110.7 . . ?
C18 C17 H17B 110.7 . . ?
C16 C17 H17B 110.7 . . ?
H17A C17 H17B 108.8 . . ?
C19 C18 C17 103.6(9) . . ?
C19 C18 H18A 111.0 . . ?
C17 C18 H18A 111.0 . . ?
C19 C18 H18B 111.0 . . ?
C17 C18 H18B 111.0 . . ?
H18A C18 H18B 109.0 . . ?
C20 C19 C18 106.4(9) . . ?
C20 C19 H19A 110.4 . . ?
C18 C19 H19A 110.4 . . ?
C20 C19 H19B 110.4 . . ?
C18 C19 H19B 110.4 . . ?
H19A C19 H19B 108.6 . . ?
C19 C20 C16 106.7(9) . . ?
C19 C20 H20A 110.4 . . ?
C16 C20 H20A 110.4 . . ?
C19 C20 H20B 110.4 . . ?
C16 C20 H20B 110.4 . . ?
H20A C20 H20B 108.6 . . ?
C25 C21 C22 104.7(9) . . ?
C25 C21 Si6 115.8(6) . . ?
C22 C21 Si6 112.4(8) . . ?
C25 C21 H21 107.9 . . ?
C22 C21 H21 107.9 . . ?
Si6 C21 H21 107.9 . . ?
C23 C22 C21 107.4(9) . . ?
C23 C22 H22A 110.2 . . ?
C21 C22 H22A 110.2 . . ?
C23 C22 H22B 110.2 . . ?
C21 C22 H22B 110.2 . . ?
H22A C22 H22B 108.5 . . ?
C22 C23 C24 109.3(11) . . ?
C22 C23 H23A 109.8 . . ?
C24 C23 H23A 109.8 . . ?
C22 C23 H23B 109.8 . . ?
C24 C23 H23B 109.8 . . ?
H23A C23 H23B 108.3 . . ?
C23 C24 C25 102.9(11) . . ?
C23 C24 H24A 111.2 . . ?
C25 C24 H24A 111.2 . . ?
C23 C24 H24B 111.2 . . ?
C25 C24 H24B 111.2 . . ?
H24A C24 H24B 109.1 . . ?
C24 C25 C21 104.7(8) . . ?
C24 C25 H25A 110.8 . . ?
C21 C25 H25A 110.8 . . ?
C24 C25 H25B 110.8 . . ?
C21 C25 H25B 110.8 . . ?
H25A C25 H25B 108.9 . . ?
C27 C26 C30 102.0(7) . . ?
C27 C26 Si7 113.4(6) . . ?
C30 C26 Si7 116.5(7) . . ?
C27 C26 H26 108.2 . . ?
C30 C26 H26 108.2 . . ?
Si7 C26 H26 108.2 . . ?
C28 C27 C26 105.7(8) . . ?
C28 C27 H27A 110.6 . . ?
C26 C27 H27A 110.6 . . ?
C28 C27 H27B 110.6 . . ?
C26 C27 H27B 110.6 . . ?
H27A C27 H27B 108.7 . . ?
C29 C28 C27 108.2(10) . . ?
C29 C28 H28A 110.1 . . ?
C27 C28 H28A 110.1 . . ?
C29 C28 H28B 110.1 . . ?
C27 C28 H28B 110.1 . . ?
H28A C28 H28B 108.4 . . ?
C28 C29 C30 107.7(11) . . ?
C28 C29 H29A 110.2 . . ?
C30 C29 H29A 110.2 . . ?
C28 C29 H29B 110.2 . . ?
C30 C29 H29B 110.2 . . ?
H29A C29 H29B 108.5 . . ?
C29 C30 C26 105.4(10) . . ?
C29 C30 H30A 110.7 . . ?
C26 C30 H30A 110.7 . . ?
C29 C30 H30B 110.7 . . ?
C26 C30 H30B 110.7 . . ?
H30A C30 H30B 108.8 . . ?
C32 C31 C35 106.5(12) . . ?
C32 C31 Si8 114.9(9) . . ?
C35 C31 Si8 113.1(10) . . ?
C32 C31 H31 107.3 . . ?
C35 C31 H31 107.3 . . ?
Si8 C31 H31 107.3 . . ?
C31 C32 C33 106.4(14) . . ?
C31 C32 H32A 110.4 . . ?
C33 C32 H32A 110.4 . . ?
C31 C32 H32B 110.4 . . ?
C33 C32 H32B 110.4 . . ?
H32A C32 H32B 108.6 . . ?
C34 C33 C32 98.3(15) . . ?
C34 C33 H33A 112.1 . . ?
C32 C33 H33A 112.1 . . ?
C34 C33 H33B 112.1 . . ?
C32 C33 H33B 112.1 . . ?
H33A C33 H33B 109.8 . . ?
C35 C34 C33 114(2) . . ?
C35 C34 H34A 108.8 . . ?
C33 C34 H34A 108.8 . . ?
C35 C34 H34B 108.8 . . ?
C33 C34 H34B 108.8 . . ?
H34A C34 H34B 107.7 . . ?
C34 C35 C31 101.6(17) . . ?
C34 C35 H35A 111.4 . . ?
C31 C35 H35A 111.4 . . ?
C34 C35 H35B 111.4 . . ?
C31 C35 H35B 111.4 . . ?
H35A C35 H35B 109.3 . . ?
C37 C36 C41 115.5(11) . . ?
C37 C36 Si9 123.2(9) . . ?
C41 C36 Si9 121.3(9) . . ?
C38 C37 C36 122.7(11) . . ?
C38 C37 H37 118.7 . . ?
C36 C37 H37 118.7 . . ?
C39 C38 C37 120.9(11) . . ?
C39 C38 H38 119.5 . . ?
C37 C38 H38 119.5 . . ?
C38 C39 C40 119.3(12) . . ?
C38 C39 H39 120.3 . . ?
C40 C39 H39 120.3 . . ?
C41 C40 C39 119.3(13) . . ?
C41 C40 H40 120.3 . . ?
C39 C40 H40 120.3 . . ?
C40 C41 C36 122.2(12) . . ?
C40 C41 H41 118.9 . . ?
C36 C41 H41 118.9 . . ?
C47 C42 C43 118.3(10) . . ?
C47 C42 Si9 123.4(10) . . ?
C43 C42 Si9 118.3(8) . . ?
C44 C43 C42 120.4(13) . . ?
C44 C43 H43 119.8 . . ?
C42 C43 H43 119.8 . . ?
C43 C44 C45 119.9(15) . . ?
C43 C44 H44 120.0 . . ?
C45 C44 H44 120.0 . . ?
C46 C45 C44 120.0(14) . . ?
C46 C45 H45 120.0 . . ?
C44 C45 H45 120.0 . . ?
C45 C46 C47 122.7(15) . . ?
C45 C46 H46 118.6 . . ?
C47 C46 H46 118.6 . . ?
C42 C47 C46 118.7(14) . . ?
C42 C47 H47 120.7 . . ?
C46 C47 H47 120.7 . . ?
Si9 C48 H48A 109.5 . . ?
Si9 C48 H48B 109.5 . . ?
H48A C48 H48B 109.5 . . ?
Si9 C48 H48C 109.5 . . ?
H48A C48 H48C 109.5 . . ?
H48B C48 H48C 109.5 . . ?
C51 C49 C50 119(2) . . ?
C51 C49 O4 102.9(16) . . ?
C50 C49 O4 107.0(15) . . ?
C51 C49 H49 109.3 . . ?
C50 C49 H49 109.3 . . ?
O4 C49 H49 109.3 . . ?
C49 C50 H50A 109.5 . . ?
C49 C50 H50B 109.5 . . ?
H50A C50 H50B 109.5 . . ?
C49 C50 H50C 109.5 . . ?
H50A C50 H50C 109.5 . . ?
H50B C50 H50C 109.5 . . ?
C49 C51 H51A 109.5 . . ?
C49 C51 H51C 109.5 . . ?
H51A C51 H51C 109.5 . . ?
C49 C51 H51B 109.5 . . ?
H51A C51 H51B 109.5 . . ?
H51C C51 H51B 109.5 . . ?
Si1 O2 V 144.8(5) 2_765 . ?
Si1 O3 V 148.0(5) . . ?
C49 O4 V 136.9(18) . . ?
Si1 O5 Si2 140.6(5) . . ?
Si2 O6 Si3 151.2(4) . . ?
Si3 O7 Si4 156.0(5) . . ?
Si8 O8 Si4 148.3(5) . . ?
Si7 O9 Si3 147.8(4) . . ?
Si2 O10 Si6 152.0(5) . . ?
Si1 O11 Si5 146.9(5) . . ?
Si5 O12 Si6 147.6(4) . . ?
Si7 O13 Si6 141.4(4) . . ?
Si7 O14 Si8 149.4(5) . . ?
Si5 O15 Si8 150.2(5) . . ?
Si4 O16 Si9 143.6(4) . . ?
O11 Si1 O5 110.9(3) . . ?
O11 Si1 O3 109.4(4) . . ?
O5 Si1 O3 110.0(4) . . ?
O11 Si1 O2 108.3(4) . 2_765 ?
O5 Si1 O2 108.5(4) . 2_765 ?
O3 Si1 O2 109.7(3) . 2_765 ?
O6 Si2 O10 110.0(3) . . ?
O6 Si2 O5 106.6(4) . . ?
O10 Si2 O5 108.6(3) . . ?
O6 Si2 C1 113.3(4) . . ?
O10 Si2 C1 110.4(4) . . ?
O5 Si2 C1 107.8(4) . . ?
O7 Si3 O6 108.1(3) . . ?
O7 Si3 O9 109.5(4) . . ?
O6 Si3 O9 109.2(3) . . ?
O7 Si3 C6 110.8(4) . . ?
O6 Si3 C6 110.2(4) . . ?
O9 Si3 C6 109.0(4) . . ?
O16 Si4 O7 108.2(4) . . ?
O16 Si4 O8 107.1(3) . . ?
O7 Si4 O8 110.5(4) . . ?
O16 Si4 C11 111.7(4) . . ?
O7 Si4 C11 110.7(4) . . ?
O8 Si4 C11 108.6(4) . . ?
O12 Si5 O15 107.5(3) . . ?
O12 Si5 O11 108.4(4) . . ?
O15 Si5 O11 106.7(4) . . ?
O12 Si5 C16 111.3(4) . . ?
O15 Si5 C16 113.0(5) . . ?
O11 Si5 C16 109.7(4) . . ?
O12 Si6 O10 110.1(4) . . ?
O12 Si6 O13 108.2(4) . . ?
O10 Si6 O13 108.4(3) . . ?
O12 Si6 C21 109.2(4) . . ?
O10 Si6 C21 107.9(4) . . ?
O13 Si6 C21 113.0(4) . . ?
O14 Si7 O9 110.4(4) . . ?
O14 Si7 O13 108.2(3) . . ?
O9 Si7 O13 109.0(4) . . ?
O14 Si7 C26 111.3(4) . . ?
O9 Si7 C26 109.0(4) . . ?
O13 Si7 C26 108.9(4) . . ?
O8 Si8 O15 107.2(4) . . ?
O8 Si8 O14 109.5(3) . . ?
O15 Si8 O14 109.3(4) . . ?
O8 Si8 C31 111.7(5) . . ?
O15 Si8 C31 109.8(5) . . ?
O14 Si8 C31 109.4(5) . . ?
O16 Si9 C48 107.6(5) . . ?
O16 Si9 C36 108.5(5) . . ?
C48 Si9 C36 111.8(5) . . ?
O16 Si9 C42 109.6(4) . . ?
C48 Si9 C42 110.1(6) . . ?
C36 Si9 C42 109.1(5) . . ?
O4 V O1 98.4(10) . . ?
O4 V O3 120.3(5) . . ?
O1 V O3 104.4(5) . . ?
O4 V O2 114.2(5) . . ?
O1 V O2 105.4(6) . . ?
O3 V O2 111.5(3) . . ?

loop_
_geom_bond_atom_site_label_1
_geom_bond_atom_site_label_2
_geom_bond_distance
_geom_bond_site_symmetry_2
_geom_bond_publ_flag
C1 C2 1.517(14) . ?
C1 C5 1.539(14) . ?
C1 Si2 1.848(11) . ?
C1 H1 1.0000 . ?
C2 C3 1.491(18) . ?
C2 H2A 0.9900 . ?
C2 H2B 0.9900 . ?
C3 C4 1.43(2) . ?
C3 H3A 0.9900 . ?
C3 H3B 0.9900 . ?
C4 C5 1.481(17) . ?
C4 H4A 0.9900 . ?
C4 H4B 0.9900 . ?
C5 H5A 0.9900 . ?
C5 H5B 0.9900 . ?
C6 C10 1.553(12) . ?
C6 C7 1.559(15) . ?
C6 Si3 1.838(9) . ?
C6 H6 1.0000 . ?
C7 C8 1.484(14) . ?
C7 H7A 0.9900 . ?
C7 H7B 0.9900 . ?
C8 C9 1.421(19) . ?
C8 H8A 0.9900 . ?
C8 H8B 0.9900 . ?
C9 C10 1.482(17) . ?
C9 H9A 0.9900 . ?
C9 H9B 0.9900 . ?
C10 H10A 0.9900 . ?
C10 H10B 0.9900 . ?
C11 C15 1.525(15) . ?
C11 C12 1.525(13) . ?
C11 Si4 1.832(8) . ?
C11 H11 1.0000 . ?
C12 C13 1.514(14) . ?
C12 H12A 0.9900 . ?
C12 H12B 0.9900 . ?
C13 C14 1.504(17) . ?
C13 H13A 0.9900 . ?
C13 H13B 0.9900 . ?
C14 C15 1.493(15) . ?
C14 H14A 0.9900 . ?
C14 H14B 0.9900 . ?
C15 H15A 0.9900 . ?
C15 H15B 0.9900 . ?
C16 C17 1.548(14) . ?
C16 C20 1.551(14) . ?
C16 Si5 1.842(10) . ?
C16 H16 1.0000 . ?
C17 C18 1.530(13) . ?
C17 H17A 0.9900 . ?
C17 H17B 0.9900 . ?
C18 C19 1.500(17) . ?
C18 H18A 0.9900 . ?
C18 H18B 0.9900 . ?
C19 C20 1.476(15) . ?
C19 H19A 0.9900 . ?
C19 H19B 0.9900 . ?
C20 H20A 0.9900 . ?
C20 H20B 0.9900 . ?
C21 C25 1.520(14) . ?
C21 C22 1.525(13) . ?
C21 Si6 1.819(10) . ?
C21 H21 1.0000 . ?
C22 C23 1.421(18) . ?
C22 H22A 0.9900 . ?
C22 H22B 0.9900 . ?
C23 C24 1.486(18) . ?
C23 H23A 0.9900 . ?
C23 H23B 0.9900 . ?
C24 C25 1.510(15) . ?
C24 H24A 0.9900 . ?
C24 H24B 0.9900 . ?
C25 H25A 0.9900 . ?
C25 H25B 0.9900 . ?
C26 C27 1.544(14) . ?
C26 C30 1.549(12) . ?
C26 Si7 1.837(8) . ?
C26 H26 1.0000 . ?
C27 C28 1.517(13) . ?
C27 H27A 0.9900 . ?
C27 H27B 0.9900 . ?
C28 C29 1.452(19) . ?
C28 H28A 0.9900 . ?
C28 H28B 0.9900 . ?
C29 C30 1.459(16) . ?
C29 H29A 0.9900 . ?
C29 H29B 0.9900 . ?
C30 H30A 0.9900 . ?
C30 H30B 0.9900 . ?
C31 C32 1.471(17) . ?
C31 C35 1.556(19) . ?
C31 Si8 1.830(12) . ?
C31 H31 1.0000 . ?
C32 C33 1.53(2) . ?
C32 H32A 0.9900 . ?
C32 H32B 0.9900 . ?
C33 C34 1.48(3) . ?
C33 H33A 0.9900 . ?
C33 H33B 0.9900 . ?
C34 C35 1.45(2) . ?
C34 H34A 0.9900 . ?
C34 H34B 0.9900 . ?
C35 H35A 0.9900 . ?
C35 H35B 0.9900 . ?
C36 C37 1.388(14) . ?
C36 C41 1.412(16) . ?
C36 Si9 1.871(12) . ?
C37 C38 1.364(15) . ?
C37 H37 0.9500 . ?
C38 C39 1.354(16) . ?
C38 H38 0.9500 . ?
C39 C40 1.400(18) . ?
C39 H39 0.9500 . ?
C40 C41 1.374(17) . ?
C40 H40 0.9500 . ?
C41 H41 0.9500 . ?
C42 C47 1.384(15) . ?
C42 C43 1.440(17) . ?
C42 Si9 1.871(10) . ?
C43 C44 1.390(14) . ?
C43 H43 0.9500 . ?
C44 C45 1.39(2) . ?
C44 H44 0.9500 . ?
C45 C46 1.33(2) . ?
C45 H45 0.9500 . ?
C46 C47 1.427(17) . ?
C46 H46 0.9500 . ?
C47 H47 0.9500 . ?
C48 Si9 1.852(12) . ?
C48 H48A 0.9800 . ?
C48 H48B 0.9800 . ?
C48 H48C 0.9800 . ?
C49 C51 1.42(2) . ?
C49 C50 1.48(2) . ?
C49 O4 1.49(2) . ?
C49 H49 1.0000 . ?
C50 H50A 0.9800 . ?
C50 H50B 0.9800 . ?
C50 H50C 0.9800 . ?
C51 H51A 0.9800 . ?
C51 H51C 0.9800 . ?
C51 H51B 0.9800 . ?
O1 V 1.663(12) . ?
O2 Si1 1.618(7) 2_765 ?
O2 V 1.736(6) . ?
O3 Si1 1.609(7) . ?
O3 V 1.734(6) . ?
O4 V 1.561(13) . ?
O5 Si1 1.602(6) . ?
O5 Si2 1.622(6) . ?
O6 Si2 1.613(6) . ?
O6 Si3 1.617(6) . ?
O7 Si3 1.601(7) . ?
O7 Si4 1.622(7) . ?
O8 Si8 1.599(7) . ?
O8 Si4 1.642(7) . ?
O9 Si7 1.612(7) . ?
O9 Si3 1.645(7) . ?
O10 Si2 1.618(7) . ?
O10 Si6 1.625(7) . ?
O11 Si1 1.565(8) . ?
O11 Si5 1.667(7) . ?
O12 Si5 1.603(7) . ?
O12 Si6 1.622(7) . ?
O13 Si7 1.613(6) . ?
O13 Si6 1.630(6) . ?
O14 Si7 1.604(7) . ?
O14 Si8 1.625(7) . ?
O15 Si5 1.609(7) . ?
O15 Si8 1.623(7) . ?
O16 Si4 1.615(7) . ?
O16 Si9 1.638(7) . ?
Si1 O2 1.618(7) 2_765 ?

loop_
_geom_torsion_atom_site_label_1
_geom_torsion_atom_site_label_2
_geom_torsion_atom_site_label_3
_geom_torsion_atom_site_label_4
_geom_torsion
_geom_torsion_site_symmetry_1
_geom_torsion_site_symmetry_2
_geom_torsion_site_symmetry_3
_geom_torsion_site_symmetry_4
_geom_torsion_publ_flag
C5 C1 C2 C3 -19.3(14) . . . . ?
Si2 C1 C2 C3 -142.7(10) . . . . ?
C1 C2 C3 C4 27.5(19) . . . . ?
C2 C3 C4 C5 -25(2) . . . . ?
C3 C4 C5 C1 12(2) . . . . ?
C2 C1 C5 C4 5.0(15) . . . . ?
Si2 C1 C5 C4 127.5(12) . . . . ?
C10 C6 C7 C8 7.5(14) . . . . ?
Si3 C6 C7 C8 133.3(11) . . . . ?
C6 C7 C8 C9 10.7(19) . . . . ?
C7 C8 C9 C10 -26(2) . . . . ?
C8 C9 C10 C6 29.5(18) . . . . ?
C7 C6 C10 C9 -22.0(14) . . . . ?
Si3 C6 C10 C9 -146.8(11) . . . . ?
C15 C11 C12 C13 34.5(11) . . . . ?
Si4 C11 C12 C13 162.1(8) . . . . ?
C11 C12 C13 C14 -32.9(14) . . . . ?
C12 C13 C14 C15 17.8(16) . . . . ?
C13 C14 C15 C11 3.8(16) . . . . ?
C12 C11 C15 C14 -23.5(13) . . . . ?
Si4 C11 C15 C14 -151.9(10) . . . . ?
C20 C16 C17 C18 -15.8(12) . . . . ?
Si5 C16 C17 C18 -138.4(8) . . . . ?
C16 C17 C18 C19 32.1(13) . . . . ?
C17 C18 C19 C20 -37.1(14) . . . . ?
C18 C19 C20 C16 27.2(14) . . . . ?
C17 C16 C20 C19 -6.6(13) . . . . ?
Si5 C16 C20 C19 117.1(9) . . . . ?
C25 C21 C22 C23 -5.7(15) . . . . ?
Si6 C21 C22 C23 -132.2(12) . . . . ?
C21 C22 C23 C24 -15.4(18) . . . . ?
C22 C23 C24 C25 30.3(17) . . . . ?
C23 C24 C25 C21 -32.6(14) . . . . ?
C22 C21 C25 C24 23.9(13) . . . . ?
Si6 C21 C25 C24 148.3(9) . . . . ?
C30 C26 C27 C28 -22.4(12) . . . . ?
Si7 C26 C27 C28 -148.5(9) . . . . ?
C26 C27 C28 C29 4.6(16) . . . . ?
C27 C28 C29 C30 16.7(19) . . . . ?
C28 C29 C30 C26 -31.3(17) . . . . ?
C27 C26 C30 C29 32.8(13) . . . . ?
Si7 C26 C30 C29 156.8(11) . . . . ?
C35 C31 C32 C33 -28.0(17) . . . . ?
Si8 C31 C32 C33 -154.2(11) . . . . ?
C31 C32 C33 C34 35.5(19) . . . . ?
C32 C33 C34 C35 -33(2) . . . . ?
C33 C34 C35 C31 17(2) . . . . ?
C32 C31 C35 C34 7.8(18) . . . . ?
Si8 C31 C35 C34 135.1(13) . . . . ?
C41 C36 C37 C38 2.4(16) . . . . ?
Si9 C36 C37 C38 -178.2(9) . . . . ?
C36 C37 C38 C39 -3.4(18) . . . . ?
C37 C38 C39 C40 3(2) . . . . ?
C38 C39 C40 C41 -2(2) . . . . ?
C39 C40 C41 C36 1(2) . . . . ?
C37 C36 C41 C40 -1.0(18) . . . . ?
Si9 C36 C41 C40 179.5(11) . . . . ?
C47 C42 C43 C44 0.5(17) . . . . ?
Si9 C42 C43 C44 177.3(9) . . . . ?
C42 C43 C44 C45 -0.8(18) . . . . ?
C43 C44 C45 C46 0(2) . . . . ?
C44 C45 C46 C47 0(2) . . . . ?
C43 C42 C47 C46 0.1(17) . . . . ?
Si9 C42 C47 C46 -176.4(9) . . . . ?
C45 C46 C47 C42 -1(2) . . . . ?
C51 C49 O4 V 140.4(15) . . . . ?
C50 C49 O4 V -94(2) . . . . ?
Si5 O11 Si1 O5 65.9(9) . . . . ?
Si5 O11 Si1 O3 -55.6(8) . . . . ?
Si5 O11 Si1 O2 -175.1(7) . . . 2_765 ?
Si2 O5 Si1 O11 -53.4(8) . . . . ?
Si2 O5 Si1 O3 67.8(8) . . . . ?
Si2 O5 Si1 O2 -172.3(6) . . . 2_765 ?
V O3 Si1 O11 -110.5(11) . . . . ?
V O3 Si1 O5 127.4(10) . . . . ?
V O3 Si1 O2 8.2(12) . . . 2_765 ?
Si3 O6 Si2 O10 -31.8(11) . . . . ?
Si3 O6 Si2 O5 -149.3(9) . . . . ?
Si3 O6 Si2 C1 92.3(10) . . . . ?
Si6 O10 Si2 O6 -46.5(9) . . . . ?
Si6 O10 Si2 O5 69.9(8) . . . . ?
Si6 O10 Si2 C1 -172.2(8) . . . . ?
Si1 O5 Si2 O6 108.6(7) . . . . ?
Si1 O5 Si2 O10 -9.8(8) . . . . ?
Si1 O5 Si2 C1 -129.5(7) . . . . ?
C2 C1 Si2 O6 177.9(7) . . . . ?
C5 C1 Si2 O6 59.6(7) . . . . ?
C2 C1 Si2 O10 -58.3(8) . . . . ?
C5 C1 Si2 O10 -176.6(6) . . . . ?
C2 C1 Si2 O5 60.2(9) . . . . ?
C5 C1 Si2 O5 -58.1(7) . . . . ?
Si4 O7 Si3 O6 -104.1(9) . . . . ?
Si4 O7 Si3 O9 14.7(10) . . . . ?
Si4 O7 Si3 C6 135.0(9) . . . . ?
Si2 O6 Si3 O7 144.1(9) . . . . ?
Si2 O6 Si3 O9 25.0(11) . . . . ?
Si2 O6 Si3 C6 -94.7(10) . . . . ?
Si7 O9 Si3 O7 -58.5(9) . . . . ?
Si7 O9 Si3 O6 59.7(9) . . . . ?
Si7 O9 Si3 C6 -179.8(8) . . . . ?
C10 C6 Si3 O7 -55.8(9) . . . . ?
C7 C6 Si3 O7 -176.1(6) . . . . ?
C10 C6 Si3 O6 -175.4(8) . . . . ?
C7 C6 Si3 O6 64.4(8) . . . . ?
C10 C6 Si3 O9 64.7(9) . . . . ?
C7 C6 Si3 O9 -55.5(8) . . . . ?
Si9 O16 Si4 O7 58.6(8) . . . . ?
Si9 O16 Si4 O8 177.7(7) . . . . ?
Si9 O16 Si4 C11 -63.5(9) . . . . ?
Si3 O7 Si4 O16 144.7(9) . . . . ?
Si3 O7 Si4 O8 27.7(10) . . . . ?
Si3 O7 Si4 C11 -92.6(10) . . . . ?
Si8 O8 Si4 O16 -125.3(8) . . . . ?
Si8 O8 Si4 O7 -7.7(9) . . . . ?
Si8 O8 Si4 C11 113.9(8) . . . . ?
C15 C11 Si4 O16 -54.6(10) . . . . ?
C12 C11 Si4 O16 -175.3(7) . . . . ?
C15 C11 Si4 O7 -175.3(8) . . . . ?
C12 C11 Si4 O7 64.0(9) . . . . ?
C15 C11 Si4 O8 63.2(9) . . . . ?
C12 C11 Si4 O8 -57.5(9) . . . . ?
Si6 O12 Si5 O15 58.0(9) . . . . ?
Si6 O12 Si5 O11 -56.9(9) . . . . ?
Si6 O12 Si5 C16 -177.7(8) . . . . ?
Si8 O15 Si5 O12 38.1(11) . . . . ?
Si8 O15 Si5 O11 154.2(10) . . . . ?
Si8 O15 Si5 C16 -85.2(11) . . . . ?
Si1 O11 Si5 O12 -2.3(9) . . . . ?
Si1 O11 Si5 O15 -117.8(8) . . . . ?
Si1 O11 Si5 C16 119.4(8) . . . . ?
C17 C16 Si5 O12 174.2(7) . . . . ?
C20 C16 Si5 O12 55.5(8) . . . . ?
C17 C16 Si5 O15 -64.7(8) . . . . ?
C20 C16 Si5 O15 176.6(7) . . . . ?
C17 C16 Si5 O11 54.2(9) . . . . ?
C20 C16 Si5 O11 -64.5(8) . . . . ?
Si5 O12 Si6 O10 36.2(9) . . . . ?
Si5 O12 Si6 O13 -82.2(9) . . . . ?
Si5 O12 Si6 C21 154.4(8) . . . . ?
Si2 O10 Si6 O12 -44.2(9) . . . . ?
Si2 O10 Si6 O13 74.0(9) . . . . ?
Si2 O10 Si6 C21 -163.3(8) . . . . ?
Si7 O13 Si6 O12 60.2(8) . . . . ?
Si7 O13 Si6 O10 -59.2(8) . . . . ?
Si7 O13 Si6 C21 -178.8(7) . . . . ?
C25 C21 Si6 O12 178.7(8) . . . . ?
C22 C21 Si6 O12 -61.0(9) . . . . ?
C25 C21 Si6 O10 -61.6(8) . . . . ?
C22 C21 Si6 O10 58.6(9) . . . . ?
C25 C21 Si6 O13 58.3(9) . . . . ?
C22 C21 Si6 O13 178.5(8) . . . . ?
Si8 O14 Si7 O9 -43.7(9) . . . . ?
Si8 O14 Si7 O13 75.5(9) . . . . ?
Si8 O14 Si7 C26 -165.0(8) . . . . ?
Si3 O9 Si7 O14 39.0(9) . . . . ?
Si3 O9 Si7 O13 -79.7(9) . . . . ?
Si3 O9 Si7 C26 161.6(8) . . . . ?
Si6 O13 Si7 O14 -61.2(8) . . . . ?
Si6 O13 Si7 O9 59.0(8) . . . . ?
Si6 O13 Si7 C26 177.8(7) . . . . ?
C27 C26 Si7 O14 -171.2(7) . . . . ?
C30 C26 Si7 O14 70.8(8) . . . . ?
C27 C26 Si7 O9 66.7(8) . . . . ?
C30 C26 Si7 O9 -51.3(9) . . . . ?
C27 C26 Si7 O13 -52.1(8) . . . . ?
C30 C26 Si7 O13 -170.1(7) . . . . ?
Si4 O8 Si8 O15 78.1(8) . . . . ?
Si4 O8 Si8 O14 -40.4(9) . . . . ?
Si4 O8 Si8 C31 -161.6(8) . . . . ?
Si5 O15 Si8 O8 -162.1(10) . . . . ?
Si5 O15 Si8 O14 -43.5(11) . . . . ?
Si5 O15 Si8 C31 76.4(11) . . . . ?
Si7 O14 Si8 O8 71.5(9) . . . . ?
Si7 O14 Si8 O15 -45.7(9) . . . . ?
Si7 O14 Si8 C31 -165.9(8) . . . . ?
C32 C31 Si8 O8 71.2(12) . . . . ?
C35 C31 Si8 O8 -51.5(10) . . . . ?
C32 C31 Si8 O15 -170.1(11) . . . . ?
C35 C31 Si8 O15 67.2(10) . . . . ?
C32 C31 Si8 O14 -50.1(12) . . . . ?
C35 C31 Si8 O14 -172.8(9) . . . . ?
Si4 O16 Si9 C48 151.7(8) . . . . ?
Si4 O16 Si9 C36 -87.2(8) . . . . ?
Si4 O16 Si9 C42 32.0(9) . . . . ?
C37 C36 Si9 O16 -13.3(10) . . . . ?
C41 C36 Si9 O16 166.1(8) . . . . ?
C37 C36 Si9 C48 105.2(10) . . . . ?
C41 C36 Si9 C48 -75.4(10) . . . . ?
C37 C36 Si9 C42 -132.8(9) . . . . ?
C41 C36 Si9 C42 46.7(10) . . . . ?
C47 C42 Si9 O16 109.6(9) . . . . ?
C43 C42 Si9 O16 -67.0(10) . . . . ?
C47 C42 Si9 C48 -8.6(11) . . . . ?
C43 C42 Si9 C48 174.8(9) . . . . ?
C47 C42 Si9 C36 -131.7(10) . . . . ?
C43 C42 Si9 C36 51.8(10) . . . . ?
C49 O4 V O1 -1.2(15) . . . . ?
C49 O4 V O3 -113.4(14) . . . . ?
C49 O4 V O2 109.9(14) . . . . ?
Si1 O3 V O4 -110.0(13) . . . . ?
Si1 O3 V O1 141.0(12) . . . . ?
Si1 O3 V O2 27.7(12) . . . . ?
Si1 O2 V O4 60.1(11) 2_765 . . . ?
Si1 O2 V O1 167.0(10) 2_765 . . . ?
Si1 O2 V O3 -80.3(9) 2_765 . . . ?
